data_4120075
loop_
_publ_author_name
'Brian D. Rekken'
'Thomas M. Brown'
'James C. Fettinger'
'Felicitas Lips'
'Heikki M. Tuononen'
'Rolfe H. Herber'
'Philip P. Power'

_publ_section_title
;
 Dispersion Forces and Counterintuitive Steric Effects in Main Group
 Molecules: Heavier Group 14 (Si-Pb) Dichalcogenolate Carbene Analogues
 with Sub-90\% Interligand Bond Angles
;
_journal_name_full 'Journal of the American Chemical Society'
_journal_page_first 10134
_journal_page_last 10148
_journal_paper_doi 10.1021/ja403802a
_journal_volume 135
_journal_year 2013
_chemical_formula_sum 'C146 H202 Br0.1 K1.9 O10 S4 Si'
_chemical_formula_weight 2355.68
_chemical_name_systematic
;
 ?
;
_space_group_crystal_system monoclinic
_space_group_IT_number 15
_space_group_name_Hall '-I 2ya'
_space_group_name_H-M_alt 'I 1 2/a 1'
_symmetry_space_group_name_Hall '-I 2ya'
_symmetry_space_group_name_H-M 'I 1 2/a 1'
_atom_sites_solution_hydrogens geom
_audit_creation_method SHELXL-2012
_cell_angle_alpha 90
_cell_angle_beta 94.862(2)
_cell_angle_gamma 90
_cell_formula_units_Z 4
_cell_length_a 16.7748(8)
_cell_length_b 16.8855(8)
_cell_length_c 47.454(2)
_cell_measurement_temperature 90(2)
_cell_volume 13393.0(11)
_computing_structure_refinement 'SHELXL-2012 (Sheldrick, 2012)'
_diffrn_ambient_temperature 90(2)
_diffrn_measured_fraction_theta_full 0.992
_diffrn_measured_fraction_theta_max 0.991
_diffrn_radiation_type CuK\a
_diffrn_radiation_wavelength 1.54178
_diffrn_reflns_av_R_equivalents 0.0266
_diffrn_reflns_av_unetI/netI 0.0338
_diffrn_reflns_Laue_measured_fraction_full 0.992
_diffrn_reflns_Laue_measured_fraction_max 0.991
_diffrn_reflns_limit_h_max 20
_diffrn_reflns_limit_h_min -19
_diffrn_reflns_limit_k_max 20
_diffrn_reflns_limit_k_min -20
_diffrn_reflns_limit_l_max 56
_diffrn_reflns_limit_l_min -57
_diffrn_reflns_number 30011
_diffrn_reflns_point_group_measured_fraction_full 0.992
_diffrn_reflns_point_group_measured_fraction_max 0.991
_diffrn_reflns_theta_full 67.679
_diffrn_reflns_theta_max 68.245
_diffrn_reflns_theta_min 2.779
_exptl_absorpt_coefficient_mu 1.738
_exptl_crystal_density_diffrn 1.168
_exptl_crystal_F_000 5102
_refine_diff_density_max 0.623
_refine_diff_density_min -0.567
_refine_diff_density_rms 0.055
_refine_ls_extinction_method none
_refine_ls_goodness_of_fit_ref 1.021
_refine_ls_hydrogen_treatment constr
_refine_ls_matrix_type full
_refine_ls_number_parameters 845
_refine_ls_number_reflns 12164
_refine_ls_number_restraints 155
_refine_ls_restrained_S_all 1.158
_refine_ls_R_factor_all 0.0588
_refine_ls_R_factor_gt 0.0545
_refine_ls_shift/su_max 0.003
_refine_ls_shift/su_mean 0.000
_refine_ls_structure_factor_coef Fsqd
_refine_ls_weighting_details
;
 w=1/[\s^2^(Fo^2^)+(0.0576P)^2^+33.5790P]
 where P=(Fo^2^+2Fc^2^)/3
;
_refine_ls_weighting_scheme calc
_refine_ls_wR_factor_gt 0.1382
_refine_ls_wR_factor_ref 0.1420
_reflns_Friedel_coverage 0.000
_reflns_number_gt 11089
_reflns_number_total 12164
_reflns_threshold_expression 'I > 2\s(I)'
_cod_data_source_file ja403802a_si_018.cif
_cod_data_source_block BDR229FMI
_cod_original_formula_sum 'C146 H202 Br0.10 K1.90 O10 S4 Si'
_cod_database_code 4120075
_shelx_space_group_comment
;
The symmetry employed for this shelxl refinement is uniquely defined
by the following loop, which should always be used as a source of
symmetry information in preference to the above space-group names.
They are only intended as comments.
;
_shelxl_version_number 2012-6

loop_
_space_group_symop_operation_xyz
'x, y, z'
'-x+1/2, y, -z'
'x+1/2, y+1/2, z+1/2'
'-x+1, y+1/2, -z+1/2'
'-x, -y, -z'
'x-1/2, -y, z'
'-x+1/2, -y+1/2, -z+1/2'
'x, -y+1/2, z+1/2'

loop_
_atom_site_label
_atom_site_type_symbol
_atom_site_fract_x
_atom_site_fract_y
_atom_site_fract_z
_atom_site_U_iso_or_equiv
_atom_site_adp_type
_atom_site_occupancy
_atom_site_site_symmetry_order
_atom_site_calc_flag
_atom_site_refinement_flags_posn
_atom_site_refinement_flags_adp
_atom_site_refinement_flags_occupancy
_atom_site_disorder_assembly
_atom_site_disorder_group
S1 S 0.78633(4) 0.21720(4) 0.97352(2) 0.02904(15) Uani 0.95 1 d . . P A 1
S1A S 0.7992(6) 0.2626(8) 0.9740(2) 0.025(2) Uiso 0.05 1 d . . P A 2
Si1 Si 0.7500 0.31081(5) 1.0000 0.0438(3) Uani 0.95 2 d S T P A 1
Si2 Si 0.7500 0.1846(11) 1.0000 0.036(4) Uiso 0.05 2 d S . P A 2
Br2 Br 0.6648(3) 0.1039(3) 0.97704(12) 0.0460(12) Uiso 0.05 1 d . . P A 2
C1 C 0.78571(12) 0.24446(11) 0.93734(4) 0.0194(4) Uani 1 1 d . . . . .
C2 C 0.72714(12) 0.29285(11) 0.92324(4) 0.0203(4) Uani 1 1 d . . . A .
C3 C 0.72527(13) 0.29956(13) 0.89396(4) 0.0255(4) Uani 1 1 d . . . . .
H3 H 0.6862 0.3325 0.8842 0.031 Uiso 1 1 calc R U . A .
C4 C 0.77939(13) 0.25900(13) 0.87875(4) 0.0283(5) Uani 1 1 d . . . A .
H4 H 0.7761 0.2629 0.8587 0.034 Uiso 1 1 calc R U . . .
C5 C 0.83847(13) 0.21260(13) 0.89292(4) 0.0256(4) Uani 1 1 d . . . . .
H5 H 0.8760 0.1855 0.8825 0.031 Uiso 1 1 calc R U . A .
C6 C 0.84295(12) 0.20554(11) 0.92222(4) 0.0203(4) Uani 1 1 d . . . A .
C7 C 0.66842(11) 0.33787(11) 0.93911(4) 0.0199(4) Uani 1 1 d . . . . .
C8 C 0.60063(12) 0.29883(12) 0.94786(4) 0.0228(4) Uani 1 1 d . . . A .
C9 C 0.54670(13) 0.34189(13) 0.96242(5) 0.0284(5) Uani 1 1 d . . . . .
H9 H 0.5007 0.3163 0.9685 0.034 Uiso 1 1 calc R U . A .
C10 C 0.55886(13) 0.42164(13) 0.96826(5) 0.0291(5) Uani 1 1 d . . . A .
H10 H 0.5213 0.4503 0.9782 0.035 Uiso 1 1 calc R U . . .
C11 C 0.62565(13) 0.45938(12) 0.95961(4) 0.0271(4) Uani 1 1 d . . . . .
H11 H 0.6334 0.5141 0.9636 0.032 Uiso 1 1 calc R U . A .
C12 C 0.68179(12) 0.41864(12) 0.94516(4) 0.0229(4) Uani 1 1 d . . . A .
C13 C 0.58474(13) 0.21234(13) 0.94020(5) 0.0280(5) Uani 1 1 d . . . . .
H13 H 0.6370 0.1876 0.9366 0.034 Uiso 1 1 calc R U . A .
C14 C 0.54967(16) 0.16495(15) 0.96361(5) 0.0378(5) Uani 1 1 d . . . A .
H14A H 0.5827 0.1727 0.9814 0.057 Uiso 1 1 calc R U . . .
H14B H 0.5488 0.1086 0.9587 0.057 Uiso 1 1 calc R U . . .
H14C H 0.4950 0.1831 0.9658 0.057 Uiso 1 1 calc R U . . .
C15 C 0.52994(16) 0.20752(15) 0.91275(5) 0.0379(5) Uani 1 1 d . . . A .
H15A H 0.5186 0.1519 0.9081 0.057 Uiso 1 1 calc R U . . .
H15B H 0.5564 0.2323 0.8974 0.057 Uiso 1 1 calc R U . . .
H15C H 0.4797 0.2353 0.9152 0.057 Uiso 1 1 calc R U . . .
C16 C 0.75494(13) 0.46247(13) 0.93616(5) 0.0277(4) Uani 1 1 d . . . . .
H16 H 0.7890 0.4236 0.9267 0.033 Uiso 1 1 calc R U . A .
C17 C 0.80517(17) 0.4979(2) 0.96143(6) 0.0519(8) Uani 1 1 d . . . A .
H17A H 0.7729 0.5364 0.9710 0.078 Uiso 1 1 calc R U . . .
H17B H 0.8521 0.5246 0.9548 0.078 Uiso 1 1 calc R U . . .
H17C H 0.8227 0.4556 0.9747 0.078 Uiso 1 1 calc R U . . .
C18 C 0.73039(16) 0.5270(2) 0.91511(6) 0.0527(8) Uani 1 1 d . . . A .
H18A H 0.6999 0.5037 0.8986 0.079 Uiso 1 1 calc R U . . .
H18B H 0.7783 0.5531 0.9091 0.079 Uiso 1 1 calc R U . . .
H18C H 0.6971 0.5659 0.9240 0.079 Uiso 1 1 calc R U . . .
C19 C 0.91077(12) 0.16244(12) 0.93801(4) 0.0208(4) Uani 1 1 d . . . . .
C20 C 0.98154(12) 0.20474(13) 0.94560(4) 0.0249(4) Uani 1 1 d . . . A .
C21 C 1.04359(13) 0.16649(15) 0.96151(5) 0.0327(5) Uani 1 1 d . . . . .
H21 H 1.0918 0.1943 0.9667 0.039 Uiso 1 1 calc R U . A .
C22 C 1.03610(14) 0.08882(15) 0.96990(5) 0.0364(5) Uani 1 1 d . . . A .
H22 H 1.0788 0.0637 0.9809 0.044 Uiso 1 1 calc R U . . .
C23 C 0.96633(14) 0.04761(14) 0.96231(5) 0.0317(5) Uani 1 1 d . . . . .
H23 H 0.9618 -0.0059 0.9681 0.038 Uiso 1 1 calc R U . A .
C24 C 0.90260(13) 0.08304(12) 0.94632(4) 0.0243(4) Uani 1 1 d . . . A .
C25 C 0.99192(13) 0.29071(13) 0.93699(5) 0.0296(5) Uani 1 1 d . . . . .
H25 H 0.9419 0.3071 0.9255 0.035 Uiso 1 1 calc R U . A .
C26 C 1.00196(19) 0.34507(16) 0.96260(6) 0.0478(7) Uani 1 1 d . . . A .
H26A H 0.9574 0.3370 0.9744 0.072 Uiso 1 1 calc R U . . .
H26B H 1.0024 0.4003 0.9563 0.072 Uiso 1 1 calc R U . . .
H26C H 1.0525 0.3330 0.9736 0.072 Uiso 1 1 calc R U . . .
C27 C 1.06111(19) 0.30048(18) 0.91851(6) 0.0513(7) Uani 1 1 d . . . A .
H27A H 1.1108 0.2827 0.9289 0.077 Uiso 1 1 calc R U . . .
H27B H 1.0662 0.3564 0.9134 0.077 Uiso 1 1 calc R U . . .
H27C H 1.0509 0.2687 0.9013 0.077 Uiso 1 1 calc R U . . .
C28 C 0.82763(14) 0.03532(13) 0.93777(5) 0.0286(5) Uani 1 1 d . . . . .
H28 H 0.7864 0.0727 0.9290 0.034 Uiso 1 1 calc R U . A .
C29 C 0.7934(2) -0.0033(2) 0.96308(6) 0.0570(8) Uani 1 1 d . . . A .
H29A H 0.8301 -0.0447 0.9708 0.085 Uiso 1 1 calc R U . . .
H29B H 0.7414 -0.0270 0.9571 0.085 Uiso 1 1 calc R U . . .
H29C H 0.7868 0.0367 0.9776 0.085 Uiso 1 1 calc R U . . .
C30 C 0.84452(17) -0.02580(17) 0.91558(6) 0.0476(7) Uani 1 1 d . . . A .
H30A H 0.8636 0.0009 0.8991 0.071 Uiso 1 1 calc R U . . .
H30B H 0.7953 -0.0550 0.9098 0.071 Uiso 1 1 calc R U . . .
H30C H 0.8855 -0.0628 0.9235 0.071 Uiso 1 1 calc R U . . .
K31 K 0.26091(3) 0.24704(3) 0.80289(2) 0.03298(14) Uani 0.95 1 d . . P B 1
S31 S 0.33386(4) 0.19715(4) 0.74993(2) 0.03486(16) Uani 0.95 1 d . . P B 1
S32 S 0.2598(7) 0.2496(7) 0.7823(3) 0.037(3) Uiso 0.05 1 d . . P C 2
C31 C 0.40931(12) 0.12614(12) 0.74992(4) 0.0246(4) Uani 1 1 d . . . . .
C32 C 0.43537(12) 0.09763(12) 0.72424(4) 0.0227(4) Uani 1 1 d . . . B .
C33 C 0.49653(12) 0.04198(12) 0.72455(4) 0.0244(4) Uani 1 1 d . . . . .
H33 H 0.5136 0.0234 0.7072 0.029 Uiso 1 1 calc R U . B .
C34 C 0.53301(13) 0.01319(12) 0.74981(4) 0.0258(4) Uani 1 1 d . . . B .
H34 H 0.5747 -0.0249 0.7498 0.031 Uiso 1 1 calc R U . . .
C35 C 0.50768(12) 0.04083(12) 0.77515(4) 0.0246(4) Uani 1 1 d . . . . .
H35 H 0.5324 0.0214 0.7925 0.029 Uiso 1 1 calc R U . B .
C36 C 0.44671(12) 0.09649(12) 0.77548(4) 0.0232(4) Uani 1 1 d . . . B .
C37 C 0.39762(12) 0.12931(12) 0.69669(4) 0.0228(4) Uani 1 1 d . . . . .
C38 C 0.33300(12) 0.08885(12) 0.68206(4) 0.0240(4) Uani 1 1 d . . . B .
C39 C 0.29913(13) 0.12032(13) 0.65644(4) 0.0272(4) Uani 1 1 d . . . . .
H39 H 0.2588 0.0883 0.6446 0.033 Uiso 1 1 calc R U . B .
C40 C 0.32764(13) 0.18989(14) 0.64554(4) 0.0297(5) Uani 1 1 d . . . B .
H40 H 0.3089 0.2066 0.6259 0.036 Uiso 1 1 calc R U . . .
C41 C 0.39086(13) 0.22950(13) 0.66019(5) 0.0291(5) Uani 1 1 d . . . . .
H41 H 0.4148 0.2767 0.6514 0.035 Uiso 1 1 calc R U . B .
C42 C 0.42644(13) 0.19989(12) 0.68569(4) 0.0252(4) Uani 1 1 d . . . B .
C43 C 0.29808(13) 0.01385(13) 0.69342(5) 0.0283(5) Uani 1 1 d . . . . .
H43 H 0.3322 -0.0022 0.7108 0.034 Uiso 1 1 calc R U . B .
C44 C 0.21277(15) 0.02857(15) 0.70194(6) 0.0401(6) Uani 1 1 d . . . B .
H44A H 0.2141 0.0699 0.7165 0.060 Uiso 1 1 calc R U . . .
H44B H 0.1915 -0.0205 0.7094 0.060 Uiso 1 1 calc R U . . .
H44C H 0.1784 0.0457 0.6853 0.060 Uiso 1 1 calc R U . . .
C45 C 0.29919(15) -0.05368(14) 0.67200(6) 0.0375(5) Uani 1 1 d . . . B .
H45A H 0.2667 -0.0390 0.6546 0.056 Uiso 1 1 calc R U . . .
H45B H 0.2772 -0.1017 0.6800 0.056 Uiso 1 1 calc R U . . .
H45C H 0.3544 -0.0636 0.6676 0.056 Uiso 1 1 calc R U . . .
C46 C 0.49726(14) 0.24404(13) 0.70056(5) 0.0293(5) Uani 1 1 d . . . . .
H46 H 0.5092 0.2188 0.7195 0.035 Uiso 1 1 calc R U . B .
C47 C 0.47932(18) 0.33097(15) 0.70560(6) 0.0441(6) Uani 1 1 d . . . B .
H47A H 0.4703 0.3583 0.6874 0.066 Uiso 1 1 calc R U . . .
H47B H 0.5248 0.3552 0.7167 0.066 Uiso 1 1 calc R U . . .
H47C H 0.4313 0.3354 0.7159 0.066 Uiso 1 1 calc R U . . .
C48 C 0.57141(15) 0.23413(17) 0.68440(6) 0.0438(6) Uani 1 1 d . . . B .
H48A H 0.5843 0.1777 0.6831 0.066 Uiso 1 1 calc R U . . .
H48B H 0.6165 0.2621 0.6944 0.066 Uiso 1 1 calc R U . . .
H48C H 0.5610 0.2562 0.6653 0.066 Uiso 1 1 calc R U . . .
C49 C 0.42093(12) 0.12590(12) 0.80312(4) 0.0236(4) Uani 1 1 d . . . . .
C50 C 0.45417(13) 0.19612(13) 0.81492(4) 0.0264(4) Uani 1 1 d . . . B .
C51 C 0.42946(14) 0.22275(14) 0.84072(5) 0.0311(5) Uani 1 1 d . . . . .
H51 H 0.4516 0.2702 0.8488 0.037 Uiso 1 1 calc R U . B 1
C52 C 0.37339(14) 0.18125(15) 0.85464(5) 0.0325(5) Uani 1 1 d . . . B .
H52 H 0.3575 0.2000 0.8722 0.039 Uiso 1 1 calc R U . D 1
C53 C 0.34059(13) 0.11224(14) 0.84289(4) 0.0304(5) Uani 1 1 d . . . . .
H53 H 0.3021 0.0839 0.8525 0.036 Uiso 1 1 calc R U . B 1
C54 C 0.36349(12) 0.08374(13) 0.81703(4) 0.0261(4) Uani 1 1 d . . . B .
C55 C 0.51706(14) 0.24327(13) 0.80087(5) 0.0305(5) Uani 1 1 d . . . . .
H55 H 0.5246 0.2175 0.7823 0.037 Uiso 1 1 calc R U . B .
C56 C 0.59713(15) 0.24038(17) 0.81872(6) 0.0436(6) Uani 1 1 d . . . B .
H56A H 0.5911 0.2638 0.8373 0.065 Uiso 1 1 calc R U . . .
H56B H 0.6372 0.2703 0.8092 0.065 Uiso 1 1 calc R U . . .
H56C H 0.6145 0.1852 0.8211 0.065 Uiso 1 1 calc R U . . .
C57 C 0.49172(18) 0.32874(15) 0.79491(6) 0.0461(6) Uani 1 1 d . . . B .
H57A H 0.4404 0.3295 0.7834 0.069 Uiso 1 1 calc R U . . .
H57B H 0.5324 0.3555 0.7847 0.069 Uiso 1 1 calc R U . . .
H57C H 0.4861 0.3562 0.8128 0.069 Uiso 1 1 calc R U . . .
C58 C 0.32346(13) 0.00940(14) 0.80457(5) 0.0316(5) Uani 1 1 d . . . . .
H58 H 0.3511 -0.0056 0.7875 0.038 Uiso 1 1 calc R U . B .
C59 C 0.23534(16) 0.02572(17) 0.79491(7) 0.0474(7) Uani 1 1 d . . . B .
H59A H 0.2072 0.0426 0.8112 0.071 Uiso 1 1 calc R U . . .
H59B H 0.2106 -0.0227 0.7868 0.071 Uiso 1 1 calc R U . . .
H59C H 0.2320 0.0677 0.7806 0.071 Uiso 1 1 calc R U . . .
C60 C 0.33168(16) -0.05989(15) 0.82520(6) 0.0426(6) Uani 1 1 d . . . B .
H60A H 0.3885 -0.0697 0.8307 0.064 Uiso 1 1 calc R U . . .
H60B H 0.3076 -0.1073 0.8161 0.064 Uiso 1 1 calc R U . . .
H60C H 0.3043 -0.0472 0.8421 0.064 Uiso 1 1 calc R U . . .
O61 O 0.38500(12) 0.46712(14) 0.87082(5) 0.0488(6) Uani 0.81 1 d . . P E 1
O62 O 0.54673(12) 0.50641(13) 0.88365(5) 0.0409(5) Uani 0.81 1 d . . P E 1
O61A O 0.4482(7) 0.5183(7) 0.9033(2) 0.057(3) Uiso 0.19 1 d . . P E 2
O62A O 0.4843(8) 0.4634(8) 0.8500(3) 0.066(3) Uiso 0.19 1 d . . P E 2
C61 C 0.43535(18) 0.42707(18) 0.89262(7) 0.0525(7) Uani 1 1 d . . . . .
H61A H 0.4173 0.3716 0.8943 0.063 Uiso 0.81 1 calc R U P E 1
H61B H 0.4311 0.4537 0.9110 0.063 Uiso 0.81 1 calc R U P E 1
H61C H 0.4247 0.3893 0.9078 0.063 Uiso 0.19 1 calc R U P E 2
H61D H 0.3959 0.4210 0.8760 0.063 Uiso 0.19 1 calc R U P E 2
C62 C 0.51902(16) 0.42824(17) 0.88558(7) 0.0485(7) Uani 1 1 d . . . E .
H62A H 0.5528 0.3995 0.9003 0.058 Uiso 0.81 1 calc R U P F 1
H62B H 0.5233 0.4008 0.8673 0.058 Uiso 0.81 1 calc R U P F 1
H62C H 0.5445 0.3753 0.8858 0.058 Uiso 0.19 1 calc R U P F 2
H62D H 0.5530 0.4668 0.8968 0.058 Uiso 0.19 1 calc R U P F 2
C63 C 0.49742(19) 0.54593(19) 0.86162(6) 0.0535(7) Uani 1 1 d . . . . .
H63A H 0.4995 0.5172 0.8435 0.064 Uiso 0.81 1 calc R U P E 1
H63B H 0.5171 0.6005 0.8591 0.064 Uiso 0.81 1 calc R U P E 1
H63C H 0.5383 0.5488 0.8779 0.064 Uiso 0.19 1 calc R U P E 2
H63D H 0.5083 0.5856 0.8471 0.064 Uiso 0.19 1 calc R U P E 2
C64 C 0.41324(17) 0.54800(18) 0.86987(8) 0.0584(8) Uani 1 1 d . . . E .
H64A H 0.4116 0.5733 0.8886 0.070 Uiso 0.81 1 calc R U P G 1
H64B H 0.3789 0.5789 0.8559 0.070 Uiso 0.81 1 calc R U P G 1
H64C H 0.3773 0.5091 0.8597 0.070 Uiso 0.19 1 calc R U P G 2
H64D H 0.3891 0.6015 0.8691 0.070 Uiso 0.19 1 calc R U P G 2
O71 O 0.1673(2) 0.0384(2) 0.87104(10) 0.0438(11) Uani 0.42 1 d D U P H 1
O72 O 0.01239(17) -0.00810(18) 0.88275(6) 0.0181(6) Uani 0.42 1 d D U P H 1
C71 C 0.1456(2) -0.0514(2) 0.87537(11) 0.0627(12) Uani 0.42 1 d D U P H 1
H71A H 0.1824 -0.0881 0.8667 0.075 Uiso 0.42 1 calc R U P H 1
H71B H 0.1419 -0.0653 0.8955 0.075 Uiso 0.42 1 calc R U P H 1
C72 C 0.0658(3) -0.0461(3) 0.85912(10) 0.0793(17) Uani 0.42 1 d D U P H 1
H72A H 0.0458 -0.0989 0.8529 0.095 Uiso 0.42 1 calc R U P H 1
H72B H 0.0673 -0.0110 0.8425 0.095 Uiso 0.42 1 calc R U P H 1
C73 C 0.0402(2) 0.0706(2) 0.88442(10) 0.0544(10) Uani 0.42 1 d D U P H 1
H73A H 0.0072 0.1023 0.8966 0.065 Uiso 0.42 1 calc R U P H 1
H73B H 0.0365 0.0948 0.8653 0.065 Uiso 0.42 1 calc R U P H 1
C74 C 0.1252(3) 0.0696(3) 0.89663(9) 0.0741(14) Uani 0.42 1 d D U P H 1
H74A H 0.1329 0.0334 0.9130 0.089 Uiso 0.42 1 calc R U P H 1
H74B H 0.1441 0.1232 0.9023 0.089 Uiso 0.42 1 calc R U P H 1
O71A O 0.1171(6) -0.0219(4) 0.90494(14) 0.076(2) Uani 0.38 1 d D U P I 2
O72A O 0.0683(3) 0.0412(3) 0.85204(9) 0.0478(12) Uani 0.38 1 d D U P I 2
C71A C 0.1456(2) -0.0514(2) 0.87537(11) 0.0627(12) Uani 0.38 1 d . U P I 2
H71C H 0.1854 -0.0154 0.8679 0.075 Uiso 0.38 1 calc R U P I 2
H71D H 0.1666 -0.1062 0.8764 0.075 Uiso 0.38 1 calc R U P I 2
C72A C 0.0658(3) -0.0461(3) 0.85912(10) 0.0793(17) Uani 0.38 1 d . U P I 2
H72C H 0.0216 -0.0591 0.8709 0.095 Uiso 0.38 1 calc R U P I 2
H72D H 0.0624 -0.0798 0.8420 0.095 Uiso 0.38 1 calc R U P I 2
C73A C 0.0402(2) 0.0706(2) 0.88442(10) 0.0544(10) Uani 0.38 1 d . U P I 2
H73C H 0.0156 0.1240 0.8842 0.065 Uiso 0.38 1 calc R U P I 2
H73D H 0.0059 0.0316 0.8932 0.065 Uiso 0.38 1 calc R U P I 2
C74A C 0.1252(3) 0.0696(3) 0.89663(9) 0.0741(14) Uani 0.38 1 d . U P I 2
H74C H 0.1357 0.1050 0.9132 0.089 Uiso 0.38 1 calc R U P I 2
H74D H 0.1643 0.0792 0.8825 0.089 Uiso 0.38 1 calc R U P I 2
O75 O 0.1305(7) -0.0422(8) 0.8585(3) 0.075(4) Uiso 0.2 1 d D . P J 3
O76 O 0.0804(8) 0.0559(6) 0.8993(2) 0.049(3) Uiso 0.2 1 d D . P J 3
C75 C 0.1752(10) 0.0077(12) 0.8831(3) 0.073(6) Uiso 0.2 1 d D . P J 3
H75A H 0.2323 -0.0064 0.8870 0.088 Uiso 0.2 1 calc R U P J 3
H75B H 0.1685 0.0657 0.8807 0.088 Uiso 0.2 1 calc R U P J 3
C76 C 0.1212(10) -0.0285(7) 0.9036(4) 0.0438(11) Uani 0.2 1 d D . P J 3
H76A H 0.1469 -0.0388 0.9228 0.053 Uiso 0.2 1 calc R U P J 3
H76B H 0.0883 -0.0737 0.8961 0.053 Uiso 0.2 1 calc R U P J 3
C77 C 0.0304(9) 0.0538(7) 0.8698(3) 0.046(4) Uiso 0.2 1 d D . P J 3
H77A H -0.0265 0.0662 0.8718 0.055 Uiso 0.2 1 calc R U P J 3
H77B H 0.0515 0.0924 0.8566 0.055 Uiso 0.2 1 calc R U P J 3
C78 C 0.0391(6) -0.0292(6) 0.8592(3) 0.018(2) Uiso 0.2 1 d D . P J 3
H78A H 0.0114 -0.0354 0.8401 0.021 Uiso 0.2 1 calc R U P J 3
H78B H 0.0164 -0.0677 0.8721 0.021 Uiso 0.2 1 calc R U P J 3
O81 O 0.66926(11) 0.27322(12) 0.75062(4) 0.0475(4) Uani 1 1 d . . . . .
C81 C 0.7345(2) 0.3252(2) 0.75929(8) 0.0490(8) Uani 0.81 1 d . . P K 1
H81A H 0.7461 0.3215 0.7801 0.059 Uiso 0.81 1 calc R U P K 1
H81B H 0.7186 0.3805 0.7547 0.059 Uiso 0.81 1 calc R U P K 1
C81A C 0.7291(8) 0.3248(8) 0.7398(3) 0.036(3) Uiso 0.19 1 d . . P K 2
H81C H 0.7184 0.3273 0.7190 0.044 Uiso 0.19 1 calc R U P K 2
H81D H 0.7208 0.3788 0.7472 0.044 Uiso 0.19 1 calc R U P K 2
C82 C 0.8065(2) 0.30615(18) 0.74564(9) 0.0636(9) Uani 1 1 d . . . . .
H82A H 0.7969 0.3172 0.7251 0.076 Uiso 0.81 1 calc R U P K 1
H82B H 0.8504 0.3411 0.7533 0.076 Uiso 0.81 1 calc R U P K 1
H82C H 0.8255 0.3350 0.7631 0.076 Uiso 0.19 1 calc R U P K 2
H82D H 0.8359 0.3282 0.7302 0.076 Uiso 0.19 1 calc R U P K 2
C91 C 0.8005(13) 0.7581(10) 0.9373(2) 0.073(5) Uani 0.5 1 d D . P L -1
H91A H 0.7595 0.7989 0.9333 0.110 Uiso 0.5 1 calc R U P L -1
H91B H 0.7953 0.7178 0.9224 0.110 Uiso 0.5 1 calc R U P L -1
H91C H 0.8537 0.7824 0.9378 0.110 Uiso 0.5 1 calc R U P L -1
C92 C 0.7897(6) 0.7206(4) 0.96520(14) 0.075(2) Uani 0.5 1 d D . P L -1
H92A H 0.7497 0.6777 0.9620 0.090 Uiso 0.5 1 calc R U P L -1
H92B H 0.8410 0.6953 0.9720 0.090 Uiso 0.5 1 calc R U P L -1
C93 C 0.7643(4) 0.7719(4) 0.98833(10) 0.0468(14) Uani 0.5 1 d D . P L -1
H93A H 0.7172 0.8030 0.9808 0.056 Uiso 0.5 1 calc R U P L -1
H93B H 0.8079 0.8099 0.9937 0.056 Uiso 0.5 1 calc R U P L -1
C94 C 0.7435(4) 0.7300(4) 1.01450(11) 0.0412(14) Uani 0.5 1 d D . P L -1
H94A H 0.7009 0.6910 1.0091 0.049 Uiso 0.5 1 calc R U P L -1
H94B H 0.7911 0.7001 1.0223 0.049 Uiso 0.5 1 calc R U P L -1
C95 C 0.7160(4) 0.7812(4) 1.03743(13) 0.0581(16) Uani 0.5 1 d D . P L -1
H95A H 0.7599 0.8181 1.0436 0.070 Uiso 0.5 1 calc R U P L -1
H95B H 0.6704 0.8134 1.0294 0.070 Uiso 0.5 1 calc R U P L -1
C96 C 0.6910(10) 0.7391(9) 1.0629(2) 0.053(3) Uani 0.5 1 d D . P L -1
H96A H 0.6536 0.6965 1.0570 0.079 Uiso 0.5 1 calc R U P L -1
H96B H 0.6648 0.7767 1.0749 0.079 Uiso 0.5 1 calc R U P L -1
H96C H 0.7382 0.7166 1.0736 0.079 Uiso 0.5 1 calc R U P L -1

loop_
_atom_site_aniso_label
_atom_site_aniso_U_11
_atom_site_aniso_U_22
_atom_site_aniso_U_33
_atom_site_aniso_U_23
_atom_site_aniso_U_13
_atom_site_aniso_U_12
S1 0.0395(3) 0.0353(4) 0.0128(2) 0.0026(2) 0.0049(2) 0.0189(3)
Si1 0.1018(9) 0.0166(4) 0.0143(4) 0.000 0.0134(5) 0.000
C1 0.0252(10) 0.0191(9) 0.0138(9) -0.0007(7) 0.0017(7) -0.0013(7)
C2 0.0244(10) 0.0186(9) 0.0180(9) 0.0003(7) 0.0024(7) -0.0011(7)
C3 0.0276(10) 0.0288(11) 0.0197(10) 0.0050(8) 0.0008(8) 0.0023(8)
C4 0.0333(11) 0.0350(12) 0.0167(10) 0.0024(8) 0.0030(8) 0.0013(9)
C5 0.0294(11) 0.0297(11) 0.0184(10) -0.0016(8) 0.0056(8) 0.0023(8)
C6 0.0246(10) 0.0189(9) 0.0176(9) -0.0014(7) 0.0031(7) -0.0005(7)
C7 0.0225(9) 0.0211(9) 0.0158(9) 0.0025(7) -0.0009(7) 0.0021(7)
C8 0.0257(10) 0.0243(10) 0.0182(9) 0.0029(8) -0.0001(8) -0.0014(8)
C9 0.0258(10) 0.0331(11) 0.0272(11) 0.0018(9) 0.0066(8) -0.0022(9)
C10 0.0275(11) 0.0334(12) 0.0272(11) -0.0005(9) 0.0061(8) 0.0093(9)
C11 0.0310(11) 0.0215(10) 0.0284(11) -0.0010(8) 0.0010(8) 0.0045(8)
C12 0.0238(10) 0.0220(10) 0.0226(10) 0.0011(8) -0.0003(8) 0.0015(8)
C13 0.0314(11) 0.0257(11) 0.0272(11) 0.0015(8) 0.0045(9) -0.0057(9)
C14 0.0448(14) 0.0340(12) 0.0347(13) 0.0051(10) 0.0032(10) -0.0144(10)
C15 0.0459(14) 0.0373(13) 0.0301(12) -0.0045(10) 0.0012(10) -0.0097(11)
C16 0.0269(11) 0.0241(10) 0.0327(11) -0.0005(9) 0.0053(9) -0.0026(8)
C17 0.0461(15) 0.0701(19) 0.0372(14) 0.0184(13) -0.0099(12) -0.0298(14)
C18 0.0369(14) 0.077(2) 0.0430(15) 0.0335(14) -0.0039(11) -0.0160(13)
C19 0.0249(10) 0.0229(10) 0.0153(9) -0.0022(7) 0.0050(7) 0.0043(8)
C20 0.0274(10) 0.0290(11) 0.0188(9) -0.0040(8) 0.0047(8) 0.0021(8)
C21 0.0253(11) 0.0441(13) 0.0285(11) -0.0013(10) 0.0007(9) 0.0036(9)
C22 0.0311(12) 0.0470(14) 0.0311(12) 0.0059(10) 0.0023(9) 0.0155(10)
C23 0.0382(12) 0.0296(11) 0.0285(11) 0.0059(9) 0.0101(9) 0.0128(9)
C24 0.0303(11) 0.0241(10) 0.0194(9) -0.0014(8) 0.0089(8) 0.0058(8)
C25 0.0308(11) 0.0291(11) 0.0287(11) -0.0017(9) 0.0020(9) -0.0050(9)
C26 0.0669(18) 0.0361(14) 0.0417(15) -0.0101(11) 0.0129(13) -0.0146(13)
C27 0.0614(18) 0.0474(16) 0.0489(16) 0.0073(13) 0.0264(14) -0.0049(13)
C28 0.0366(12) 0.0245(10) 0.0255(11) 0.0010(8) 0.0080(9) -0.0001(9)
C29 0.072(2) 0.0635(19) 0.0370(15) 0.0036(13) 0.0136(14) -0.0336(16)
C30 0.0459(15) 0.0501(16) 0.0473(15) -0.0232(13) 0.0063(12) -0.0023(12)
K31 0.0384(3) 0.0402(3) 0.0207(3) 0.0001(2) 0.0047(2) 0.0174(2)
S31 0.0378(3) 0.0498(4) 0.0172(3) -0.0006(2) 0.0036(2) 0.0244(3)
C31 0.0256(10) 0.0265(10) 0.0220(10) 0.0006(8) 0.0038(8) 0.0017(8)
C32 0.0244(10) 0.0244(10) 0.0196(10) -0.0011(8) 0.0039(8) -0.0018(8)
C33 0.0275(10) 0.0238(10) 0.0226(10) -0.0031(8) 0.0063(8) -0.0019(8)
C34 0.0260(10) 0.0233(10) 0.0283(11) -0.0004(8) 0.0037(8) 0.0026(8)
C35 0.0264(10) 0.0238(10) 0.0232(10) 0.0015(8) 0.0003(8) -0.0010(8)
C36 0.0255(10) 0.0237(10) 0.0207(10) -0.0002(8) 0.0031(8) -0.0026(8)
C37 0.0253(10) 0.0264(10) 0.0176(9) -0.0033(8) 0.0066(8) 0.0043(8)
C38 0.0263(10) 0.0273(10) 0.0190(9) -0.0036(8) 0.0060(8) 0.0029(8)
C39 0.0277(10) 0.0343(11) 0.0200(10) -0.0053(8) 0.0036(8) 0.0040(9)
C40 0.0332(11) 0.0375(12) 0.0191(10) 0.0005(9) 0.0063(8) 0.0072(9)
C41 0.0340(11) 0.0298(11) 0.0245(11) 0.0022(9) 0.0082(9) 0.0018(9)
C42 0.0291(11) 0.0259(10) 0.0215(10) -0.0031(8) 0.0076(8) 0.0023(8)
C43 0.0274(11) 0.0296(11) 0.0278(11) -0.0005(9) 0.0020(8) -0.0024(9)
C44 0.0377(13) 0.0381(13) 0.0471(15) 0.0003(11) 0.0179(11) -0.0038(10)
C45 0.0360(12) 0.0305(12) 0.0463(14) -0.0068(10) 0.0043(10) -0.0003(10)
C46 0.0350(12) 0.0266(11) 0.0267(11) -0.0007(8) 0.0054(9) -0.0032(9)
C47 0.0575(16) 0.0312(13) 0.0433(14) -0.0107(11) 0.0022(12) -0.0011(11)
C48 0.0357(13) 0.0489(15) 0.0481(15) -0.0139(12) 0.0115(11) -0.0097(11)
C49 0.0246(10) 0.0279(10) 0.0179(9) 0.0026(8) -0.0005(8) 0.0049(8)
C50 0.0275(10) 0.0288(11) 0.0225(10) 0.0016(8) -0.0008(8) 0.0028(8)
C51 0.0346(12) 0.0339(12) 0.0243(11) -0.0050(9) -0.0005(9) 0.0031(9)
C52 0.0336(12) 0.0445(13) 0.0193(10) -0.0027(9) 0.0021(9) 0.0087(10)
C53 0.0289(11) 0.0407(13) 0.0220(10) 0.0057(9) 0.0041(8) 0.0049(9)
C54 0.0261(10) 0.0303(11) 0.0218(10) 0.0041(8) 0.0014(8) 0.0043(8)
C55 0.0378(12) 0.0271(11) 0.0268(11) -0.0006(9) 0.0036(9) -0.0030(9)
C56 0.0357(13) 0.0452(15) 0.0495(15) 0.0125(12) 0.0009(11) -0.0105(11)
C57 0.0627(17) 0.0343(13) 0.0418(14) 0.0102(11) 0.0076(12) 0.0028(12)
C58 0.0291(11) 0.0339(12) 0.0324(12) 0.0012(9) 0.0073(9) -0.0034(9)
C59 0.0375(14) 0.0407(14) 0.0616(18) 0.0023(13) -0.0109(12) -0.0059(11)
C60 0.0397(13) 0.0346(13) 0.0544(16) 0.0085(12) 0.0097(12) 0.0018(11)
O61 0.0288(11) 0.0512(13) 0.0633(15) 0.0301(12) -0.0141(10) -0.0125(10)
O62 0.0297(10) 0.0490(13) 0.0423(12) 0.0154(10) -0.0065(9) -0.0079(9)
C61 0.0566(17) 0.0486(16) 0.0536(17) 0.0231(13) 0.0132(14) 0.0055(13)
C62 0.0384(14) 0.0430(15) 0.0632(18) 0.0058(13) -0.0013(13) 0.0042(11)
C63 0.0592(18) 0.0524(17) 0.0488(16) 0.0185(13) 0.0046(13) -0.0128(14)
C64 0.0396(15) 0.0426(15) 0.091(2) 0.0293(16) -0.0052(15) 0.0001(12)
O71 0.037(2) 0.048(2) 0.050(3) -0.029(2) 0.0280(19) -0.0210(18)
O72 0.0151(14) 0.0229(16) 0.0178(15) -0.0076(12) 0.0092(12) -0.0057(12)
C71 0.0423(19) 0.053(2) 0.097(3) -0.040(2) 0.027(2) -0.0082(17)
C72 0.115(4) 0.045(2) 0.069(3) -0.011(2) -0.044(3) 0.018(3)
C73 0.0352(18) 0.0392(18) 0.090(3) 0.000(2) 0.010(2) 0.0022(15)
C74 0.068(3) 0.077(3) 0.075(3) -0.043(2) -0.007(2) 0.010(2)
O71A 0.112(5) 0.080(4) 0.036(3) 0.010(3) 0.000(3) 0.044(4)
O72A 0.067(3) 0.042(3) 0.034(2) 0.013(2) 0.003(2) 0.003(2)
C71A 0.0423(19) 0.053(2) 0.097(3) -0.040(2) 0.027(2) -0.0082(17)
C72A 0.115(4) 0.045(2) 0.069(3) -0.011(2) -0.044(3) 0.018(3)
C73A 0.0352(18) 0.0392(18) 0.090(3) 0.000(2) 0.010(2) 0.0022(15)
C74A 0.068(3) 0.077(3) 0.075(3) -0.043(2) -0.007(2) 0.010(2)
C76 0.037(2) 0.048(2) 0.050(3) -0.029(2) 0.0280(19) -0.0210(18)
O81 0.0427(10) 0.0485(11) 0.0515(11) -0.0023(9) 0.0051(8) 0.0032(8)
C81 0.065(2) 0.0356(17) 0.048(2) -0.0081(15) 0.0107(17) -0.0023(16)
C82 0.0512(18) 0.0415(16) 0.099(3) 0.0003(16) 0.0117(17) -0.0065(13)
C91 0.094(12) 0.082(10) 0.043(6) -0.008(5) 0.007(5) -0.031(7)
C92 0.131(7) 0.037(4) 0.063(4) 0.011(3) 0.040(5) 0.021(4)
C93 0.039(3) 0.050(4) 0.051(4) 0.011(3) 0.001(2) -0.001(3)
C94 0.038(3) 0.030(3) 0.055(3) 0.009(3) 0.002(2) 0.004(3)
C95 0.061(4) 0.048(4) 0.067(4) 0.004(3) 0.015(3) 0.012(3)
C96 0.035(4) 0.059(6) 0.067(7) 0.000(4) 0.016(4) 0.010(4)

loop_
_atom_type_symbol
_atom_type_description
_atom_type_scat_dispersion_real
_atom_type_scat_dispersion_imag
_atom_type_scat_source
C C 0.0181 0.0091 'International Tables Vol C Tables 4.2.6.8 and 6.1.1.4'
H H 0.0000 0.0000 'International Tables Vol C Tables 4.2.6.8 and 6.1.1.4'
O O 0.0492 0.0322 'International Tables Vol C Tables 4.2.6.8 and 6.1.1.4'
Si Si 0.2541 0.3302 'International Tables Vol C Tables 4.2.6.8 and 6.1.1.4'
S S 0.3331 0.5567 'International Tables Vol C Tables 4.2.6.8 and 6.1.1.4'
K K 0.3868 1.0657 'International Tables Vol C Tables 4.2.6.8 and 6.1.1.4'
Br Br -0.6763 1.2805 'International Tables Vol C Tables 4.2.6.8 and 6.1.1.4'

loop_
_geom_angle_atom_site_label_1
_geom_angle_atom_site_label_2
_geom_angle_atom_site_label_3
_geom_angle
_geom_angle_site_symmetry_1
_geom_angle_site_symmetry_3
C1 S1 Si1 113.42(7) . .
C1 S1A Si2 117.6(7) . .
S1 Si1 S1 84.76(5) . 2_657
S1A Si2 S1A 99.0(11) . 2_657
S1A Si2 Br2 115.0(3) . 2_657
S1A Si2 Br2 112.5(3) 2_657 2_657
S1A Si2 Br2 112.5(4) . .
S1A Si2 Br2 115.0(3) 2_657 .
Br2 Si2 Br2 103.3(8) 2_657 .
C2 C1 C6 120.56(17) . .
C2 C1 S1A 113.3(4) . .
C6 C1 S1A 123.2(4) . .
C2 C1 S1 123.93(15) . .
C6 C1 S1 115.02(14) . .
C3 C2 C1 118.62(18) . .
C3 C2 C7 120.04(18) . .
C1 C2 C7 121.33(17) . .
C4 C3 C2 121.25(19) . .
C4 C3 H3 119.4 . .
C2 C3 H3 119.4 . .
C3 C4 C5 119.83(19) . .
C3 C4 H4 120.1 . .
C5 C4 H4 120.1 . .
C4 C5 C6 120.48(19) . .
C4 C5 H5 119.8 . .
C6 C5 H5 119.8 . .
C5 C6 C1 119.18(18) . .
C5 C6 C19 121.10(18) . .
C1 C6 C19 119.57(17) . .
C8 C7 C12 120.82(18) . .
C8 C7 C2 119.56(17) . .
C12 C7 C2 119.62(17) . .
C9 C8 C7 118.58(19) . .
C9 C8 C13 120.82(19) . .
C7 C8 C13 120.54(18) . .
C10 C9 C8 121.1(2) . .
C10 C9 H9 119.4 . .
C8 C9 H9 119.4 . .
C11 C10 C9 119.9(2) . .
C11 C10 H10 120.1 . .
C9 C10 H10 120.1 . .
C10 C11 C12 121.2(2) . .
C10 C11 H11 119.4 . .
C12 C11 H11 119.4 . .
C11 C12 C7 118.43(19) . .
C11 C12 C16 119.48(19) . .
C7 C12 C16 122.09(18) . .
C8 C13 C14 113.53(18) . .
C8 C13 C15 109.53(18) . .
C14 C13 C15 110.51(19) . .
C8 C13 H13 107.7 . .
C14 C13 H13 107.7 . .
C15 C13 H13 107.7 . .
C13 C14 H14A 109.5 . .
C13 C14 H14B 109.5 . .
H14A C14 H14B 109.5 . .
C13 C14 H14C 109.5 . .
H14A C14 H14C 109.5 . .
H14B C14 H14C 109.5 . .
C13 C15 H15A 109.5 . .
C13 C15 H15B 109.5 . .
H15A C15 H15B 109.5 . .
C13 C15 H15C 109.5 . .
H15A C15 H15C 109.5 . .
H15B C15 H15C 109.5 . .
C18 C16 C12 110.74(18) . .
C18 C16 C17 109.7(2) . .
C12 C16 C17 111.95(19) . .
C18 C16 H16 108.1 . .
C12 C16 H16 108.1 . .
C17 C16 H16 108.1 . .
C16 C17 H17A 109.5 . .
C16 C17 H17B 109.5 . .
H17A C17 H17B 109.5 . .
C16 C17 H17C 109.5 . .
H17A C17 H17C 109.5 . .
H17B C17 H17C 109.5 . .
C16 C18 H18A 109.5 . .
C16 C18 H18B 109.5 . .
H18A C18 H18B 109.5 . .
C16 C18 H18C 109.5 . .
H18A C18 H18C 109.5 . .
H18B C18 H18C 109.5 . .
C20 C19 C24 120.83(19) . .
C20 C19 C6 118.07(18) . .
C24 C19 C6 121.02(18) . .
C21 C20 C19 118.7(2) . .
C21 C20 C25 119.4(2) . .
C19 C20 C25 121.95(19) . .
C22 C21 C20 121.0(2) . .
C22 C21 H21 119.5 . .
C20 C21 H21 119.5 . .
C21 C22 C23 120.0(2) . .
C21 C22 H22 120.0 . .
C23 C22 H22 120.0 . .
C22 C23 C24 121.3(2) . .
C22 C23 H23 119.4 . .
C24 C23 H23 119.4 . .
C23 C24 C19 118.3(2) . .
C23 C24 C28 119.8(2) . .
C19 C24 C28 121.90(19) . .
C26 C25 C27 110.9(2) . .
C26 C25 C20 111.62(19) . .
C27 C25 C20 111.6(2) . .
C26 C25 H25 107.5 . .
C27 C25 H25 107.5 . .
C20 C25 H25 107.5 . .
C25 C26 H26A 109.5 . .
C25 C26 H26B 109.5 . .
H26A C26 H26B 109.5 . .
C25 C26 H26C 109.5 . .
H26A C26 H26C 109.5 . .
H26B C26 H26C 109.5 . .
C25 C27 H27A 109.5 . .
C25 C27 H27B 109.5 . .
H27A C27 H27B 109.5 . .
C25 C27 H27C 109.5 . .
H27A C27 H27C 109.5 . .
H27B C27 H27C 109.5 . .
C30 C28 C24 110.30(19) . .
C30 C28 C29 111.2(2) . .
C24 C28 C29 112.1(2) . .
C30 C28 H28 107.7 . .
C24 C28 H28 107.7 . .
C29 C28 H28 107.7 . .
C28 C29 H29A 109.5 . .
C28 C29 H29B 109.5 . .
H29A C29 H29B 109.5 . .
C28 C29 H29C 109.5 . .
H29A C29 H29C 109.5 . .
H29B C29 H29C 109.5 . .
C28 C30 H30A 109.5 . .
C28 C30 H30B 109.5 . .
H30A C30 H30B 109.5 . .
C28 C30 H30C 109.5 . .
H30A C30 H30C 109.5 . .
H30B C30 H30C 109.5 . .
S31 K31 S31 67.33(2) 7_556 .
S31 K31 C40 106.91(4) 7_556 7_556
S31 K31 C40 174.18(5) . 7_556
S31 K31 C52 174.28(4) 7_556 .
S31 K31 C52 106.96(4) . .
C40 K31 C52 78.79(6) 7_556 .
S31 K31 C39 96.50(4) 7_556 7_556
S31 K31 C39 151.39(5) . 7_556
C40 K31 C39 25.27(6) 7_556 7_556
C52 K31 C39 88.56(6) . 7_556
S31 K31 C53 152.55(5) 7_556 .
S31 K31 C53 96.78(4) . .
C40 K31 C53 88.87(6) 7_556 .
C52 K31 C53 25.19(6) . .
C39 K31 C53 106.29(6) 7_556 .
S31 K31 C41 91.63(4) 7_556 7_556
S31 K31 C41 151.84(5) . 7_556
C40 K31 C41 25.08(6) 7_556 7_556
C52 K31 C41 93.86(6) . 7_556
C39 K31 C41 43.93(6) 7_556 7_556
C53 K31 C41 94.27(6) . 7_556
S31 K31 C51 151.19(5) 7_556 .
S31 K31 C51 91.70(4) . .
C40 K31 C51 93.38(6) 7_556 .
C52 K31 C51 24.90(6) . .
C39 K31 C51 93.40(6) 7_556 .
C53 K31 C51 43.75(6) . .
C41 K31 C51 113.87(6) 7_556 .
S31 K31 C54 131.60(4) 7_556 .
S31 K31 C54 72.11(4) . .
C40 K31 C54 113.42(6) 7_556 .
C52 K31 C54 44.04(6) . .
C39 K31 C54 130.89(6) 7_556 .
C53 K31 C54 24.95(5) . .
C41 K31 C54 114.47(6) 7_556 .
C51 K31 C54 50.56(6) . .
S31 K31 C38 71.83(4) 7_556 7_556
S31 K31 C38 130.73(4) . 7_556
C40 K31 C38 44.16(5) 7_556 7_556
C52 K31 C38 113.01(6) . 7_556
C39 K31 C38 24.94(5) 7_556 7_556
C53 K31 C38 130.99(6) . 7_556
C41 K31 C38 50.74(5) 7_556 7_556
C51 K31 C38 113.36(6) . 7_556
C54 K31 C38 155.79(5) . 7_556
S31 K31 C42 67.32(4) 7_556 7_556
S31 K31 C42 131.51(4) . 7_556
C40 K31 C42 43.56(5) 7_556 7_556
C52 K31 C42 118.21(6) . 7_556
C39 K31 C42 50.50(5) 7_556 7_556
C53 K31 C42 116.49(6) . 7_556
C41 K31 C42 24.37(5) 7_556 7_556
C51 K31 C42 136.76(5) . 7_556
C54 K31 C42 132.21(6) . 7_556
C38 K31 C42 43.04(5) 7_556 7_556
S31 K31 C50 131.12(4) 7_556 .
S31 K31 C50 67.34(4) . .
C40 K31 C50 117.79(6) 7_556 .
C52 K31 C50 43.54(5) . .
C39 K31 C50 115.40(6) 7_556 .
C53 K31 C50 50.57(6) . .
C41 K31 C50 137.09(6) 7_556 .
C51 K31 C50 24.41(5) . .
C54 K31 C50 43.06(5) . .
C38 K31 C50 130.63(6) 7_556 .
C42 K31 C50 160.97(5) 7_556 .
C31 S31 K31 123.26(7) . 7_556
C31 S31 K31 122.66(7) . .
K31 S31 K31 112.67(2) 7_556 .
C36 C31 C32 118.25(18) . .
C36 C31 S31 120.95(15) . .
C32 C31 S31 120.79(16) . .
C33 C32 C31 120.20(19) . .
C33 C32 C37 120.40(18) . .
C31 C32 C37 119.39(18) . .
C34 C33 C32 121.13(19) . .
C34 C33 H33 119.4 . .
C32 C33 H33 119.4 . .
C33 C34 C35 119.04(19) . .
C33 C34 H34 120.5 . .
C35 C34 H34 120.5 . .
C34 C35 C36 121.08(19) . .
C34 C35 H35 119.5 . .
C36 C35 H35 119.5 . .
C35 C36 C31 120.31(18) . .
C35 C36 C49 120.06(18) . .
C31 C36 C49 119.63(18) . .
C42 C37 C38 120.14(19) . .
C42 C37 C32 119.55(18) . .
C38 C37 C32 120.31(18) . .
C42 C37 K31 76.93(12) . 7_556
C38 C37 K31 74.37(11) . 7_556
C32 C37 K31 119.23(12) . 7_556
C39 C38 C37 118.71(19) . .
C39 C38 C43 119.04(19) . .
C37 C38 C43 122.24(18) . .
C39 C38 K31 72.74(12) . 7_556
C37 C38 K31 81.25(11) . 7_556
C43 C38 K31 114.81(12) . 7_556
C40 C39 C38 121.2(2) . .
C40 C39 K31 76.47(12) . 7_556
C38 C39 K31 82.33(12) . 7_556
C40 C39 H39 119.2 . .
C38 C39 H39 119.2 . .
K31 C39 H39 119.2 7_556 .
C39 C40 C41 119.6(2) . .
C39 C40 K31 78.25(12) . 7_556
C41 C40 K31 80.74(12) . 7_556
C39 C40 H40 119.8 . .
C41 C40 H40 119.8 . .
K31 C40 H40 119.8 7_556 .
C40 C41 C42 120.9(2) . .
C40 C41 K31 74.18(12) . 7_556
C42 C41 K31 82.67(12) . 7_556
C40 C41 H41 119.4 . .
C42 C41 H41 119.4 . .
K31 C41 H41 119.4 7_556 .
C41 C42 C37 119.4(2) . .
C41 C42 C46 119.04(19) . .
C37 C42 C46 121.52(19) . .
C41 C42 K31 72.96(12) . 7_556
C37 C42 K31 79.04(12) . 7_556
C46 C42 K31 119.89(13) . 7_556
C38 C43 C45 111.12(18) . .
C38 C43 C44 110.78(18) . .
C45 C43 C44 111.03(19) . .
C38 C43 H43 107.9 . .
C45 C43 H43 107.9 . .
C44 C43 H43 107.9 . .
C43 C44 H44A 109.5 . .
C43 C44 H44B 109.5 . .
H44A C44 H44B 109.5 . .
C43 C44 H44C 109.5 . .
H44A C44 H44C 109.5 . .
H44B C44 H44C 109.5 . .
C43 C45 H45A 109.5 . .
C43 C45 H45B 109.5 . .
H45A C45 H45B 109.5 . .
C43 C45 H45C 109.5 . .
H45A C45 H45C 109.5 . .
H45B C45 H45C 109.5 . .
C47 C46 C42 112.8(2) . .
C47 C46 C48 111.4(2) . .
C42 C46 C48 110.52(18) . .
C47 C46 H46 107.2 . .
C42 C46 H46 107.2 . .
C48 C46 H46 107.2 . .
C46 C47 H47A 109.5 . .
C46 C47 H47B 109.5 . .
H47A C47 H47B 109.5 . .
C46 C47 H47C 109.5 . .
H47A C47 H47C 109.5 . .
H47B C47 H47C 109.5 . .
C46 C48 H48A 109.5 . .
C46 C48 H48B 109.5 . .
H48A C48 H48B 109.5 . .
C46 C48 H48C 109.5 . .
H48A C48 H48C 109.5 . .
H48B C48 H48C 109.5 . .
C50 C49 C54 120.28(19) . .
C50 C49 C36 119.56(18) . .
C54 C49 C36 120.16(19) . .
C50 C49 K31 77.21(12) . .
C54 C49 K31 74.46(12) . .
C36 C49 K31 119.09(12) . .
C51 C50 C49 118.8(2) . .
C51 C50 C55 118.9(2) . .
C49 C50 C55 122.25(19) . .
C51 C50 K31 73.33(13) . .
C49 C50 K31 78.67(12) . .
C55 C50 K31 119.18(13) . .
C52 C51 C50 121.2(2) . .
C52 C51 K31 74.49(13) . .
C50 C51 K31 82.26(13) . .
C52 C51 H51 119.4 . .
C50 C51 H51 119.4 . .
K31 C51 H51 114.2 . .
C51 C52 C53 119.8(2) . .
C51 C52 K31 80.61(13) . .
C53 C52 K31 78.05(13) . .
C51 C52 H52 120.1 . .
C53 C52 H52 120.1 . .
K31 C52 H52 111.6 . .
C52 C53 C54 120.8(2) . .
C52 C53 K31 76.76(13) . .
C54 C53 K31 81.71(12) . .
C52 C53 H53 119.6 . .
C54 C53 H53 119.6 . .
K31 C53 H53 112.2 . .
C53 C54 C49 119.1(2) . .
C53 C54 C58 118.63(19) . .
C49 C54 C58 122.23(19) . .
C53 C54 K31 73.34(12) . .
C49 C54 K31 81.22(12) . .
C58 C54 K31 114.01(13) . .
C50 C55 C57 112.6(2) . .
C50 C55 C56 110.53(19) . .
C57 C55 C56 110.6(2) . .
C50 C55 H55 107.6 . .
C57 C55 H55 107.6 . .
C56 C55 H55 107.6 . .
C55 C56 H56A 109.5 . .
C55 C56 H56B 109.5 . .
H56A C56 H56B 109.5 . .
C55 C56 H56C 109.5 . .
H56A C56 H56C 109.5 . .
H56B C56 H56C 109.5 . .
C55 C57 H57A 109.5 . .
C55 C57 H57B 109.5 . .
H57A C57 H57B 109.5 . .
C55 C57 H57C 109.5 . .
H57A C57 H57C 109.5 . .
H57B C57 H57C 109.5 . .
C54 C58 C60 111.8(2) . .
C54 C58 C59 110.5(2) . .
C60 C58 C59 111.2(2) . .
C54 C58 H58 107.7 . .
C60 C58 H58 107.7 . .
C59 C58 H58 107.7 . .
C58 C59 H59A 109.5 . .
C58 C59 H59B 109.5 . .
H59A C59 H59B 109.5 . .
C58 C59 H59C 109.5 . .
H59A C59 H59C 109.5 . .
H59B C59 H59C 109.5 . .
C58 C60 H60A 109.5 . .
C58 C60 H60B 109.5 . .
H60A C60 H60B 109.5 . .
C58 C60 H60C 109.5 . .
H60A C60 H60C 109.5 . .
H60B C60 H60C 109.5 . .
C61 O61 C64 106.9(2) . .
C62 O62 C63 108.0(2) . .
C61 O61A C64 87.8(6) . .
C63 O62A C62 86.5(6) . .
O61 C61 C62 110.0(2) . .
C62 C61 O61A 87.4(5) . .
O61 C61 H61A 109.7 . .
C62 C61 H61A 109.7 . .
O61 C61 H61B 109.7 . .
C62 C61 H61B 109.7 . .
H61A C61 H61B 108.2 . .
C62 C61 H61C 114.1 . .
O61A C61 H61C 114.1 . .
C62 C61 H61D 114.1 . .
O61A C61 H61D 114.1 . .
H61C C61 H61D 111.3 . .
O62 C62 C61 110.8(2) . .
C61 C62 O62A 88.7(4) . .
O62 C62 H62A 109.5 . .
C61 C62 H62A 109.5 . .
O62 C62 H62B 109.5 . .
C61 C62 H62B 109.5 . .
H62A C62 H62B 108.1 . .
C61 C62 H62C 113.9 . .
O62A C62 H62C 113.9 . .
C61 C62 H62D 113.9 . .
O62A C62 H62D 113.9 . .
H62C C62 H62D 111.1 . .
O62 C63 C64 108.5(2) . .
C64 C63 O62A 90.3(5) . .
O62 C63 H63A 110.0 . .
C64 C63 H63A 110.0 . .
O62 C63 H63B 110.0 . .
C64 C63 H63B 110.0 . .
H63A C63 H63B 108.4 . .
C64 C63 H63C 113.6 . .
O62A C63 H63C 113.6 . .
C64 C63 H63D 113.6 . .
O62A C63 H63D 113.6 . .
H63C C63 H63D 110.9 . .
O61 C64 C63 107.7(3) . .
C63 C64 O61A 88.8(4) . .
O61 C64 H64A 110.2 . .
C63 C64 H64A 110.2 . .
O61 C64 H64B 110.2 . .
C63 C64 H64B 110.2 . .
H64A C64 H64B 108.5 . .
C63 C64 H64C 113.8 . .
O61A C64 H64C 113.8 . .
C63 C64 H64D 113.8 . .
O61A C64 H64D 113.8 . .
H64C C64 H64D 111.1 . .
C74 O71 C71 95.7(3) . .
C73 O72 C72 102.2(3) . .
C72 C71 O71 94.7(4) . .
C72 C71 H71A 112.8 . .
O71 C71 H71A 112.8 . .
C72 C71 H71B 112.8 . .
O71 C71 H71B 112.8 . .
H71A C71 H71B 110.3 . .
C71 C72 O72 101.0(3) . .
C71 C72 H72A 111.6 . .
O72 C72 H72A 111.6 . .
C71 C72 H72B 111.6 . .
O72 C72 H72B 111.6 . .
H72A C72 H72B 109.4 . .
O72 C73 C74 108.1(3) . .
O72 C73 H73A 110.1 . .
C74 C73 H73A 110.1 . .
O72 C73 H73B 110.1 . .
C74 C73 H73B 110.1 . .
H73A C73 H73B 108.4 . .
C73 C74 O71 100.6(3) . .
C73 C74 H74A 111.7 . .
O71 C74 H74A 111.7 . .
C73 C74 H74B 111.7 . .
O71 C74 H74B 111.7 . .
H74A C74 H74B 109.4 . .
C78 O75 C75 108.5(10) . .
C77 O76 C76 106.7(10) . .
C76 C75 O75 89.2(11) . .
C76 C75 H75A 113.8 . .
O75 C75 H75A 113.8 . .
C76 C75 H75B 113.8 . .
O75 C75 H75B 113.8 . .
H75A C75 H75B 111.0 . .
C75 C76 O76 80.1(10) . .
C75 C76 H76A 115.2 . .
O76 C76 H76A 115.2 . .
C75 C76 H76B 115.2 . .
O76 C76 H76B 115.2 . .
H76A C76 H76B 112.3 . .
C78 C77 O76 105.0(9) . .
C78 C77 H77A 110.7 . .
O76 C77 H77A 110.7 . .
C78 C77 H77B 110.7 . .
O76 C77 H77B 110.7 . .
H77A C77 H77B 108.8 . .
C77 C78 O75 105.3(9) . .
C77 C78 H78A 110.7 . .
O75 C78 H78A 110.7 . .
C77 C78 H78B 110.7 . .
O75 C78 H78B 110.7 . .
H78A C78 H78B 108.8 . .
C82 O81 C81 110.0(2) 7_656 .
C82 O81 C81A 114.5(6) 7_656 .
O81 C81 C82 112.2(3) . .
O81 C81 H81A 109.2 . .
C82 C81 H81A 109.2 . .
O81 C81 H81B 109.2 . .
C82 C81 H81B 109.2 . .
H81A C81 H81B 107.9 . .
C82 C81A O81 118.2(10) . .
C82 C81A H81C 107.8 . .
O81 C81A H81C 107.8 . .
C82 C81A H81D 107.8 . .
O81 C81A H81D 107.8 . .
H81C C81A H81D 107.1 . .
C81A C82 O81 120.9(6) . 7_656
O81 C82 C81 113.4(3) 7_656 .
O81 C82 H82A 108.9 7_656 .
C81 C82 H82A 108.9 . .
O81 C82 H82B 108.9 7_656 .
C81 C82 H82B 108.9 . .
H82A C82 H82B 107.7 . .
C81A C82 H82C 107.1 . .
O81 C82 H82C 107.1 7_656 .
C81A C82 H82D 107.1 . .
O81 C82 H82D 107.1 7_656 .
H82C C82 H82D 106.8 . .
C92 C91 H91A 109.5 . .
C92 C91 H91B 109.5 . .
H91A C91 H91B 109.5 . .
C92 C91 H91C 109.5 . .
H91A C91 H91C 109.5 . .
H91B C91 H91C 109.5 . .
C93 C92 C91 118.1(9) . .
C93 C92 H92A 107.8 . .
C91 C92 H92A 107.8 . .
C93 C92 H92B 107.8 . .
C91 C92 H92B 107.8 . .
H92A C92 H92B 107.1 . .
C92 C93 C94 116.1(5) . .
C92 C93 H93A 108.3 . .
C94 C93 H93A 108.3 . .
C92 C93 H93B 108.3 . .
C94 C93 H93B 108.3 . .
H93A C93 H93B 107.4 . .
C95 C94 C93 116.1(5) . .
C95 C94 H94A 108.3 . .
C93 C94 H94A 108.3 . .
C95 C94 H94B 108.3 . .
C93 C94 H94B 108.3 . .
H94A C94 H94B 107.4 . .
C96 C95 C94 116.2(8) . .
C96 C95 H95A 108.2 . .
C94 C95 H95A 108.2 . .
C96 C95 H95B 108.2 . .
C94 C95 H95B 108.2 . .
H95A C95 H95B 107.4 . .
C95 C96 H96A 109.5 . .
C95 C96 H96B 109.5 . .
H96A C96 H96B 109.5 . .
C95 C96 H96C 109.5 . .
H96A C96 H96C 109.5 . .
H96B C96 H96C 109.5 . .

loop_
_geom_bond_atom_site_label_1
_geom_bond_atom_site_label_2
_geom_bond_distance
_geom_bond_site_symmetry_2
S1 C1 1.7765(19) .
S1 Si1 2.1398(9) .
S1A C1 1.762(11) .
S1A Si2 2.028(18) .
Si1 S1 2.1398(9) 2_657
Si2 S1A 2.028(18) 2_657
Si2 Br2 2.196(13) 2_657
Si2 Br2 2.196(13) .
C1 C2 1.403(3) .
C1 C6 1.409(3) .
C2 C3 1.392(3) .
C2 C7 1.497(3) .
C3 C4 1.387(3) .
C3 H3 0.9500 .
C4 C5 1.391(3) .
C4 H4 0.9500 .
C5 C6 1.391(3) .
C5 H5 0.9500 .
C6 C19 1.497(3) .
C7 C8 1.407(3) .
C7 C12 1.408(3) .
C8 C9 1.389(3) .
C8 C13 1.523(3) .
C9 C10 1.387(3) .
C9 H9 0.9500 .
C10 C11 1.381(3) .
C10 H10 0.9500 .
C11 C12 1.393(3) .
C11 H11 0.9500 .
C12 C16 1.525(3) .
C13 C14 1.527(3) .
C13 C15 1.531(3) .
C13 H13 1.0000 .
C14 H14A 0.9800 .
C14 H14B 0.9800 .
C14 H14C 0.9800 .
C15 H15A 0.9800 .
C15 H15B 0.9800 .
C15 H15C 0.9800 .
C16 C18 1.511(3) .
C16 C17 1.528(3) .
C16 H16 1.0000 .
C17 H17A 0.9800 .
C17 H17B 0.9800 .
C17 H17C 0.9800 .
C18 H18A 0.9800 .
C18 H18B 0.9800 .
C18 H18C 0.9800 .
C19 C20 1.406(3) .
C19 C24 1.407(3) .
C20 C21 1.392(3) .
C20 C25 1.522(3) .
C21 C22 1.379(4) .
C21 H21 0.9500 .
C22 C23 1.383(4) .
C22 H22 0.9500 .
C23 C24 1.393(3) .
C23 H23 0.9500 .
C24 C28 1.520(3) .
C25 C26 1.521(3) .
C25 C27 1.522(3) .
C25 H25 1.0000 .
C26 H26A 0.9800 .
C26 H26B 0.9800 .
C26 H26C 0.9800 .
C27 H27A 0.9800 .
C27 H27B 0.9800 .
C27 H27C 0.9800 .
C28 C30 1.518(3) .
C28 C29 1.522(3) .
C28 H28 1.0000 .
C29 H29A 0.9800 .
C29 H29B 0.9800 .
C29 H29C 0.9800 .
C30 H30A 0.9800 .
C30 H30B 0.9800 .
C30 H30C 0.9800 .
K31 S31 3.0036(7) 7_556
K31 S31 3.0072(7) .
K31 C40 3.154(2) 7_556
K31 C52 3.169(2) .
K31 C39 3.176(2) 7_556
K31 C53 3.185(2) .
K31 C41 3.235(2) 7_556
K31 C51 3.244(2) .
K31 C54 3.289(2) .
K31 C38 3.296(2) 7_556
K31 C42 3.356(2) 7_556
K31 C50 3.356(2) .
S31 C31 1.744(2) .
S31 K31 3.0037(7) 7_556
C31 C36 1.409(3) .
C31 C32 1.414(3) .
C32 C33 1.390(3) .
C32 C37 1.502(3) .
C33 C34 1.387(3) .
C33 H33 0.9500 .
C34 C35 1.389(3) .
C34 H34 0.9500 .
C35 C36 1.390(3) .
C35 H35 0.9500 .
C36 C49 1.500(3) .
C37 C42 1.403(3) .
C37 C38 1.413(3) .
C37 K31 3.382(2) 7_556
C38 C39 1.402(3) .
C38 C43 1.514(3) .
C38 K31 3.296(2) 7_556
C39 C40 1.385(3) .
C39 K31 3.176(2) 7_556
C39 H39 1.0000 .
C40 C41 1.389(3) .
C40 K31 3.154(2) 7_556
C40 H40 1.0000 .
C41 C42 1.396(3) .
C41 K31 3.235(2) 7_556
C41 H41 1.0000 .
C42 C46 1.524(3) .
C42 K31 3.356(2) 7_556
C43 C45 1.529(3) .
C43 C44 1.540(3) .
C43 H43 1.0000 .
C44 H44A 0.9800 .
C44 H44B 0.9800 .
C44 H44C 0.9800 .
C45 H45A 0.9800 .
C45 H45B 0.9800 .
C45 H45C 0.9800 .
C46 C47 1.521(3) .
C46 C48 1.525(3) .
C46 H46 1.0000 .
C47 H47A 0.9800 .
C47 H47B 0.9800 .
C47 H47C 0.9800 .
C48 H48A 0.9800 .
C48 H48B 0.9800 .
C48 H48C 0.9800 .
C49 C50 1.406(3) .
C49 C54 1.407(3) .
C50 C51 1.400(3) .
C50 C55 1.520(3) .
C51 C52 1.385(3) .
C51 H51 0.9500 .
C52 C53 1.385(3) .
C52 H52 0.9500 .
C53 C54 1.402(3) .
C53 H53 0.9500 .
C54 C58 1.519(3) .
C55 C57 1.524(3) .
C55 C56 1.527(3) .
C55 H55 1.0000 .
C56 H56A 0.9800 .
C56 H56B 0.9800 .
C56 H56C 0.9800 .
C57 H57A 0.9800 .
C57 H57B 0.9800 .
C57 H57C 0.9800 .
C58 C60 1.524(3) .
C58 C59 1.535(3) .
C58 H58 1.0000 .
C59 H59A 0.9800 .
C59 H59B 0.9800 .
C59 H59C 0.9800 .
C60 H60A 0.9800 .
C60 H60B 0.9800 .
C60 H60C 0.9800 .
O61 C61 1.447(3) .
O61 C64 1.447(4) .
O62 C62 1.405(4) .
O62 C63 1.441(4) .
O61A C61 1.632(12) .
O61A C64 1.721(12) .
O62A C63 1.508(13) .
O62A C62 1.836(13) .
C61 C62 1.470(4) .
C61 H61A 0.9900 .
C61 H61B 0.9900 .
C61 H61C 0.9900 .
C61 H61D 0.9900 .
C62 H62A 0.9900 .
C62 H62B 0.9900 .
C62 H62C 0.9900 .
C62 H62D 0.9900 .
C63 C64 1.497(4) .
C63 H63A 0.9900 .
C63 H63B 0.9900 .
C63 H63C 0.9900 .
C63 H63D 0.9900 .
C64 H64A 0.9900 .
C64 H64B 0.9900 .
C64 H64C 0.9900 .
C64 H64D 0.9900 .
O71 C74 1.548(5) .
O71 C71 1.578(5) .
O72 C73 1.409(5) .
O72 C72 1.625(5) .
C71 C72 1.489(6) .
C71 H71A 0.9900 .
C71 H71B 0.9900 .
C72 H72A 0.9900 .
C72 H72B 0.9900 .
C73 C74 1.494(5) .
C73 H73A 0.9900 .
C73 H73B 0.9900 .
C74 H74A 0.9900 .
C74 H74B 0.9900 .
O75 C78 1.552(7) .
O75 C75 1.575(7) .
O76 C77 1.571(7) .
O76 C76 1.586(7) .
C75 C76 1.515(9) .
C75 H75A 0.9900 .
C75 H75B 0.9900 .
C76 H76A 0.9900 .
C76 H76B 0.9900 .
C77 C78 1.499(8) .
C77 H77A 0.9900 .
C77 H77B 0.9900 .
C78 H78A 0.9900 .
C78 H78B 0.9900 .
O81 C82 1.407(4) 7_656
O81 C81 1.435(4) .
O81 C81A 1.454(13) .
C81 C82 1.455(5) .
C81 H81A 0.9900 .
C81 H81B 0.9900 .
C81A C82 1.343(13) .
C81A H81C 0.9900 .
C81A H81D 0.9900 .
C82 O81 1.407(4) 7_656
C82 H82A 0.9900 .
C82 H82B 0.9900 .
C82 H82C 0.9900 .
C82 H82D 0.9900 .
C91 C92 1.492(5) .
C91 H91A 0.9800 .
C91 H91B 0.9800 .
C91 H91C 0.9800 .
C92 C93 1.489(5) .
C92 H92A 0.9900 .
C92 H92B 0.9900 .
C93 C94 1.495(4) .
C93 H93A 0.9900 .
C93 H93B 0.9900 .
C94 C95 1.493(5) .
C94 H94A 0.9900 .
C94 H94B 0.9900 .
C95 C96 1.492(5) .
C95 H95A 0.9900 .
C95 H95B 0.9900 .
C96 H96A 0.9800 .
C96 H96B 0.9800 .
C96 H96C 0.9800 .

loop_
_geom_hbond_atom_site_label_D
_geom_hbond_atom_site_label_H
_geom_hbond_atom_site_label_A
_geom_hbond_distance_DH
_geom_hbond_distance_HA
_geom_hbond_distance_DA
_geom_hbond_angle_DHA
_geom_hbond_site_symmetry_A
C14 H14A S1 0.98 3.03 3.982(3) 165.1 2_657

loop_
_geom_torsion_atom_site_label_1
_geom_torsion_atom_site_label_2
_geom_torsion_atom_site_label_3
_geom_torsion_atom_site_label_4
_geom_torsion
_geom_torsion_site_symmetry_1
_geom_torsion_site_symmetry_4
Si2 S1A C1 C2 102.8(7) . .
Si2 S1A C1 C6 -96.5(6) . .
Si2 S1A C1 S1 -17.4(4) . .
Si1 S1 C1 C2 -38.64(19) . .
Si1 S1 C1 C6 149.40(13) . .
Si1 S1 C1 S1A 34.5(8) . .
C6 C1 C2 C3 2.0(3) . .
S1A C1 C2 C3 163.3(5) . .
S1 C1 C2 C3 -169.54(16) . .
C6 C1 C2 C7 -176.90(18) . .
S1A C1 C2 C7 -15.6(5) . .
S1 C1 C2 C7 11.6(3) . .
C1 C2 C3 C4 0.6(3) . .
C7 C2 C3 C4 179.48(19) . .
C2 C3 C4 C5 -2.1(3) . .
C3 C4 C5 C6 1.0(3) . .
C4 C5 C6 C1 1.5(3) . .
C4 C5 C6 C19 -173.95(19) . .
C2 C1 C6 C5 -3.0(3) . .
S1A C1 C6 C5 -162.4(5) . .
S1 C1 C6 C5 169.22(16) . .
C2 C1 C6 C19 172.49(18) . .
S1A C1 C6 C19 13.1(6) . .
S1 C1 C6 C19 -15.3(2) . .
C3 C2 C7 C8 100.4(2) . .
C1 C2 C7 C8 -80.8(2) . .
C3 C2 C7 C12 -79.8(2) . .
C1 C2 C7 C12 99.1(2) . .
C12 C7 C8 C9 0.5(3) . .
C2 C7 C8 C9 -179.65(18) . .
C12 C7 C8 C13 177.48(18) . .
C2 C7 C8 C13 -2.7(3) . .
C7 C8 C9 C10 0.1(3) . .
C13 C8 C9 C10 -176.9(2) . .
C8 C9 C10 C11 -0.1(3) . .
C9 C10 C11 C12 -0.4(3) . .
C10 C11 C12 C7 1.0(3) . .
C10 C11 C12 C16 -179.60(19) . .
C8 C7 C12 C11 -1.0(3) . .
C2 C7 C12 C11 179.15(18) . .
C8 C7 C12 C16 179.53(18) . .
C2 C7 C12 C16 -0.3(3) . .
C9 C8 C13 C14 -40.4(3) . .
C7 C8 C13 C14 142.7(2) . .
C9 C8 C13 C15 83.6(2) . .
C7 C8 C13 C15 -93.2(2) . .
C11 C12 C16 C18 -63.6(3) . .
C7 C12 C16 C18 115.8(2) . .
C11 C12 C16 C17 59.2(3) . .
C7 C12 C16 C17 -121.3(2) . .
C5 C6 C19 C20 85.6(2) . .
C1 C6 C19 C20 -89.8(2) . .
C5 C6 C19 C24 -97.6(2) . .
C1 C6 C19 C24 87.0(2) . .
C24 C19 C20 C21 0.0(3) . .
C6 C19 C20 C21 176.83(18) . .
C24 C19 C20 C25 -179.82(18) . .
C6 C19 C20 C25 -3.0(3) . .
C19 C20 C21 C22 -0.4(3) . .
C25 C20 C21 C22 179.5(2) . .
C20 C21 C22 C23 0.5(3) . .
C21 C22 C23 C24 -0.2(3) . .
C22 C23 C24 C19 -0.1(3) . .
C22 C23 C24 C28 178.5(2) . .
C20 C19 C24 C23 0.2(3) . .
C6 C19 C24 C23 -176.49(18) . .
C20 C19 C24 C28 -178.39(18) . .
C6 C19 C24 C28 4.9(3) . .
C21 C20 C25 C26 -63.5(3) . .
C19 C20 C25 C26 116.4(2) . .
C21 C20 C25 C27 61.2(3) . .
C19 C20 C25 C27 -118.9(2) . .
C23 C24 C28 C30 -70.9(3) . .
C19 C24 C28 C30 107.7(2) . .
C23 C24 C28 C29 53.5(3) . .
C19 C24 C28 C29 -127.9(2) . .
K31 S31 C31 C36 -173.86(14) 7_556 .
K31 S31 C31 C36 -8.4(2) . .
K31 S31 C31 C32 7.1(2) 7_556 .
K31 S31 C31 C32 172.49(14) . .
C36 C31 C32 C33 -0.2(3) . .
S31 C31 C32 C33 178.91(16) . .
C36 C31 C32 C37 -178.87(18) . .
S31 C31 C32 C37 0.2(3) . .
C31 C32 C33 C34 0.2(3) . .
C37 C32 C33 C34 178.82(19) . .
C32 C33 C34 C35 -0.1(3) . .
C33 C34 C35 C36 0.0(3) . .
C34 C35 C36 C31 -0.1(3) . .
C34 C35 C36 C49 -179.48(19) . .
C32 C31 C36 C35 0.2(3) . .
S31 C31 C36 C35 -178.95(16) . .
C32 C31 C36 C49 179.57(19) . .
S31 C31 C36 C49 0.5(3) . .
C33 C32 C37 C42 -93.9(2) . .
C31 C32 C37 C42 84.8(2) . .
C33 C32 C37 C38 86.7(2) . .
C31 C32 C37 C38 -94.6(2) . .
C33 C32 C37 K31 174.99(14) . 7_556
C31 C32 C37 K31 -6.3(2) . 7_556
C42 C37 C38 C39 0.5(3) . .
C32 C37 C38 C39 179.81(18) . .
K31 C37 C38 C39 64.74(16) 7_556 .
C42 C37 C38 C43 -178.16(18) . .
C32 C37 C38 C43 1.2(3) . .
K31 C37 C38 C43 -113.88(18) 7_556 .
C42 C37 C38 K31 -64.28(17) . 7_556
C32 C37 C38 K31 115.07(16) . 7_556
C37 C38 C39 C40 -0.3(3) . .
C43 C38 C39 C40 178.33(19) . .
K31 C38 C39 C40 69.05(18) 7_556 .
C37 C38 C39 K31 -69.39(17) . 7_556
C43 C38 C39 K31 109.28(17) . 7_556
C38 C39 C40 C41 -0.1(3) . .
K31 C39 C40 C41 72.09(18) 7_556 .
C38 C39 C40 K31 -72.17(18) . 7_556
C39 C40 C41 C42 0.4(3) . .
K31 C40 C41 C42 71.10(19) 7_556 .
C39 C40 C41 K31 -70.72(18) . 7_556
C40 C41 C42 C37 -0.3(3) . .
K31 C41 C42 C37 66.35(17) 7_556 .
C40 C41 C42 C46 178.18(19) . .
K31 C41 C42 C46 -115.22(17) 7_556 .
C40 C41 C42 K31 -66.60(19) . 7_556
C38 C37 C42 C41 -0.2(3) . .
C32 C37 C42 C41 -179.53(18) . .
K31 C37 C42 C41 -63.13(17) 7_556 .
C38 C37 C42 C46 -178.57(18) . .
C32 C37 C42 C46 2.1(3) . .
K31 C37 C42 C46 118.47(18) 7_556 .
C38 C37 C42 K31 62.96(17) . 7_556
C32 C37 C42 K31 -116.40(16) . 7_556
C39 C38 C43 C45 57.2(3) . .
C37 C38 C43 C45 -124.2(2) . .
K31 C38 C43 C45 140.47(15) 7_556 .
C39 C38 C43 C44 -66.7(2) . .
C37 C38 C43 C44 111.9(2) . .
K31 C38 C43 C44 16.6(2) 7_556 .
C41 C42 C46 C47 54.0(3) . .
C37 C42 C46 C47 -127.6(2) . .
K31 C42 C46 C47 -32.1(2) 7_556 .
C41 C42 C46 C48 -71.5(3) . .
C37 C42 C46 C48 106.9(2) . .
K31 C42 C46 C48 -157.64(16) 7_556 .
C35 C36 C49 C50 94.6(2) . .
C31 C36 C49 C50 -84.8(2) . .
C35 C36 C49 C54 -85.8(2) . .
C31 C36 C49 C54 94.8(2) . .
C35 C36 C49 K31 -174.02(14) . .
C31 C36 C49 K31 6.6(2) . .
C54 C49 C50 C51 0.4(3) . .
C36 C49 C50 C51 180.00(19) . .
K31 C49 C50 C51 63.61(18) . .
C54 C49 C50 C55 179.30(19) . .
C36 C49 C50 C55 -1.1(3) . .
K31 C49 C50 C55 -117.49(19) . .
C54 C49 C50 K31 -63.21(17) . .
C36 C49 C50 K31 116.39(17) . .
C49 C50 C51 C52 0.1(3) . .
C55 C50 C51 C52 -178.9(2) . .
K31 C50 C51 C52 66.6(2) . .
C49 C50 C51 K31 -66.48(18) . .
C55 C50 C51 K31 114.59(18) . .
C50 C51 C52 C53 -0.3(3) . .
K31 C51 C52 C53 70.35(19) . .
C50 C51 C52 K31 -70.6(2) . .
C51 C52 C53 C54 0.0(3) . .
K31 C52 C53 C54 71.78(19) . .
C51 C52 C53 K31 -71.8(2) . .
C52 C53 C54 C49 0.4(3) . .
K31 C53 C54 C49 69.57(18) . .
C52 C53 C54 C58 -177.8(2) . .
K31 C53 C54 C58 -108.70(18) . .
C52 C53 C54 K31 -69.13(19) . .
C50 C49 C54 C53 -0.7(3) . .
C36 C49 C54 C53 179.74(19) . .
K31 C49 C54 C53 -65.29(18) . .
C50 C49 C54 C58 177.54(19) . .
C36 C49 C54 C58 -2.1(3) . .
K31 C49 C54 C58 112.91(19) . .
C50 C49 C54 K31 64.63(18) . .
C36 C49 C54 K31 -114.96(17) . .
C51 C50 C55 C57 -58.2(3) . .
C49 C50 C55 C57 122.9(2) . .
K31 C50 C55 C57 28.0(2) . .
C51 C50 C55 C56 66.1(3) . .
C49 C50 C55 C56 -112.8(2) . .
K31 C50 C55 C56 152.22(16) . .
C53 C54 C58 C60 -55.6(3) . .
C49 C54 C58 C60 126.2(2) . .
K31 C54 C58 C60 -139.06(16) . .
C53 C54 C58 C59 68.9(3) . .
C49 C54 C58 C59 -109.4(2) . .
K31 C54 C58 C59 -14.6(2) . .
C64 O61 C61 C62 -60.7(3) . .
C64 O61 C61 O61A 23.0(5) . .
C64 O61A C61 O61 -18.4(4) . .
C64 O61A C61 C62 92.4(4) . .
C63 O62 C62 C61 -60.4(3) . .
C63 O62 C62 O62A 21.8(5) . .
O61 C61 C62 O62 60.6(3) . .
O61A C61 C62 O62 -18.3(5) . .
O61 C61 C62 O62A -11.3(5) . .
O61A C61 C62 O62A -90.2(6) . .
C63 O62A C62 O62 -19.7(4) . .
C63 O62A C62 C61 92.4(5) . .
C62 O62 C63 C64 62.4(3) . .
C62 O62 C63 O62A -25.8(5) . .
C62 O62A C63 O62 18.5(4) . .
C62 O62A C63 C64 -90.0(4) . .
C61 O61 C64 C63 62.6(3) . .
C61 O61 C64 O61A -22.0(5) . .
O62 C63 C64 O61 -64.6(3) . .
O62A C63 C64 O61 19.0(6) . .
O62 C63 C64 O61A 11.8(5) . .
O62A C63 C64 O61A 95.5(6) . .
C61 O61A C64 O61 18.5(4) . .
C61 O61A C64 C63 -89.9(4) . .
C74 O71 C71 C72 85.9(4) . .
O71 C71 C72 O72 -80.7(3) . .
C73 O72 C72 C71 72.4(4) . .
C72 O72 C73 C74 -66.7(4) . .
O72 C73 C74 O71 74.4(5) . .
C71 O71 C74 C73 -79.4(4) . .
C78 O75 C75 C76 50.8(14) . .
O75 C75 C76 O76 -102.3(12) . .
C77 O76 C76 C75 77.1(12) . .
C76 O76 C77 C78 3.2(14) . .
O76 C77 C78 O75 -57.5(13) . .
C75 O75 C78 C77 31.9(14) . .
C82 O81 C81 C82 52.8(4) 7_656 .
C81A O81 C81 C82 -51.7(9) . .
C82 O81 C81A C82 -28.0(14) 7_656 .
C81 O81 C81A C82 63.2(10) . .
O81 C81A C82 O81 29.8(15) . 7_656
O81 C81A C82 C81 -59.4(10) . .
O81 C81 C82 C81A 56.2(10) . .
O81 C81 C82 O81 -54.7(4) . 7_656
C91 C92 C93 C94 171.9(11) . .
C92 C93 C94 C95 -178.5(7) . .
C93 C94 C95 C96 176.8(9) . .
